data_4313338
loop_
_publ_author_name
'Anne-Sophie Chauvin'
'Yves-Michel Frapart'
'Jacqueline Vaissermann'
'Bruno Donnadieu'
'Jean-Pierre Tuchagues'
'Jean-Claude Chottard'
'Yun Li'

_publ_contact_author 'Prof J.Tuchagues'
_publ_section_title
;
 Synthesis, X-ray Crystal Structure, and Redox and Electronic Properties
 of Iron(III)-Polyimidazole Complexes Relevant to the Metal Sites of Iron
 Proteins
;
_journal_name_full 'Inorganic Chemistry'
_journal_page_first 1895
_journal_page_last 1900
_journal_paper_doi 10.1021/ic020401a
_journal_volume 42
_journal_year 2003
_chemical_compound_source
;
?
;
_chemical_formula_moiety ' C19 H28 Fe1 Cl3 N6 O1 '
_chemical_formula_sum 'C19 H28 Cl3 Fe N6 O'
_chemical_formula_weight 518.68
_chemical_name_systematic
;
 ?
;
_space_group_IT_number 14
_symmetry_cell_setting monoclinic
_symmetry_space_group_name_Hall '-P 2yn'
_symmetry_space_group_name_H-M 'P 1 21/n 1'
_atom_sites_solution_hydrogens geom
_atom_sites_solution_primary direct
_audit_creation_date 02-05-24
_audit_creation_method CRYSTALS
_cell_angle_alpha 90
_cell_angle_beta 104.448(9)
_cell_angle_gamma 90
_cell_formula_units_Z 4
_cell_length_a 9.7406(5)
_cell_length_b 17.207(2)
_cell_length_c 14.615(2)
_cell_measurement_reflns_used 25
_cell_measurement_temperature 295
_cell_measurement_theta_max 14.3
_cell_measurement_theta_min 14
_cell_volume 2372.1(5)
_computing_cell_refinement 'CAD-4 software (Enraf-Nonius, 1989)'
_computing_data_collection 'CAD-4 software (Enraf-Nonius, 1989)'
_computing_data_reduction
;
RC93 (Watkin, D.J., Prout, C.K., Lilley, P.M.deQ. 1994)
;
_computing_molecular_graphics
;
 CAMERON (Watkin, Prout & Pearce,  1996)
;
_computing_publication_material
;
CRYSTALS Issue 10 (Watkin, Prout, Carruthers & Betteridge, 1996)
;
_computing_structure_refinement
;
CRYSTALS Issue 10 (Watkin, Prout, Carruthers & Betteridge, 1996)
;
_diffrn_ambient_temperature 295
_diffrn_measurement_device 'Enraf-nonius CAD4'
_diffrn_measurement_method 2\q/\w
_diffrn_radiation_monochromator graphite
_diffrn_radiation_type 'Mo K\a'
_diffrn_radiation_wavelength 0.71069
_diffrn_reflns_av_R_equivalents 0.03
_diffrn_reflns_limit_h_max 12
_diffrn_reflns_limit_h_min 0
_diffrn_reflns_limit_k_max 22
_diffrn_reflns_limit_k_min 0
_diffrn_reflns_limit_l_max 18
_diffrn_reflns_limit_l_min -19
_diffrn_reflns_number 6296
_diffrn_reflns_theta_max 25
_diffrn_reflns_theta_min 1
_diffrn_standards_decay_% 14.
_diffrn_standards_interval_time 3600
_diffrn_standards_number 2
_exptl_absorpt_coefficient_mu 1.00
_exptl_absorpt_correction_type empirical
_exptl_absorpt_process_details Psiscan
_exptl_crystal_density_diffrn 1.45
_exptl_crystal_description 'block '
_exptl_crystal_F_000 1078.84
_exptl_crystal_size_max 0.6
_exptl_crystal_size_mid 0.4
_exptl_crystal_size_min 0.4
_refine_diff_density_max 0.47
_refine_diff_density_min -0.37
_refine_ls_extinction_coef 43.9
_refine_ls_extinction_method 'Larson 1970 Crystallographic Computing eq 22'
_refine_ls_goodness_of_fit_obs 0.9702
_refine_ls_hydrogen_treatment
;
 H atoms placed geometrically after each cycle,
 one overall isotropic thermal parameter refined.
;
_refine_ls_matrix_type full
_refine_ls_number_reflns 2491
_refine_ls_R_factor_obs 0.0438
_refine_ls_shift/esd_max 0.000356
_refine_ls_structure_factor_coef F
_refine_ls_weighting_scheme
;
 Chebychev polynomial (Carruthers & Watkin, 1979)
;
_refine_ls_wR_factor_obs 0.0547
_reflns_number_observed 2491
_reflns_number_total 5713
_reflns_observed_criterion >3.00\s(I)
_cod_data_source_file ic020401a_1.cif
_cod_data_source_block CRYSTALS_cif
_cod_depositor_comments
;
The following automatic conversions were performed:
'_symmetry_cell_setting' value 'Monoclinic ' changed to 'monoclinic'
according to '/home/adriana/struct/CIF-dictionaries/cif_core.dic'
dictionary named 'cif_core.dic' version 2.4.1 from 2010-06-29.

Automatic conversion script
Id: cif_fix_enum 1555 2011-01-17 13:19:09Z saulius 

The following automatic conversions were performed:

'_cell_measurement_temperature' value '295K' was changed to '295' -
the value should be numeric and without a unit designator.

Automatic conversion script
Id: cif_fix_values 1569 2011-02-09 13:29:24Z adriana 

The following automatic conversions were performed:

'_atom_sites_solution_primary' value 'Direct_Methods' was changed to
'direct'.

'_atom_sites_solution_hydrogens' value 'Geometric' was changed to
'geom'.

Automatic conversion script
Id: cif_fix_values 6452 2018-10-05 10:23:21Z andrius 
;
_cod_original_cell_volume 2372.1(4)
_cod_original_sg_symbol_H-M 'P 1 21/n 1 '
_cod_original_formula_sum ' C19 H28 Fe1 Cl3 N6 O1 '
_cod_database_code 4313338

loop_
_symmetry_equiv_pos_as_xyz
x,y,z
-x,-y,-z
-x+1/2,y+1/2,-z+1/2
x+1/2,-y+1/2,z+1/2

loop_
_atom_site_aniso_label
_atom_site_aniso_U_11
_atom_site_aniso_U_22
_atom_site_aniso_U_33
_atom_site_aniso_U_23
_atom_site_aniso_U_13
_atom_site_aniso_U_12
FE1 0.0367(4) 0.0188(3) 0.0243(3) -0.0009(3) 0.0154(3) -0.0001(3)
CL1 0.0654(9) 0.0333(6) 0.0419(7) 0.0009(5) 0.0369(6) 0.0043(6)
CL2 0.075(1) 0.0384(7) 0.0432(7) -0.0118(6) 0.0200(7) -0.0269(7)
CL3 0.0556(8) 0.0280(6) 0.0430(7) 0.0089(5) 0.0211(6) 0.0138(5)
N1 0.033(2) 0.027(2) 0.022(2) -0.000(1) 0.005(2) -0.003(2)
N2 0.039(2) 0.033(2) 0.036(2) 0.010(2) 0.004(2) 0.011(2)
N3 0.025(2) 0.026(2) 0.031(2) 0.003(1) 0.012(2) 0.002(2)
N4 0.032(2) 0.036(2) 0.034(2) -0.003(2) 0.007(2) -0.009(2)
N5 0.039(2) 0.018(2) 0.028(2) -0.001(1) 0.015(2) -0.002(2)
N6 0.055(3) 0.023(2) 0.041(2) 0.002(2) 0.033(2) -0.002(2)
C1 0.026(2) 0.028(2) 0.026(2) 0.007(2) 0.009(2) 0.002(2)
C2 0.049(3) 0.053(4) 0.032(3) 0.004(3) -0.002(2) 0.004(3)
C3 0.051(3) 0.055(3) 0.021(2) -0.003(2) 0.003(2) -0.005(3)
C4 0.032(2) 0.016(2) 0.028(2) -0.001(2) 0.012(2) 0.001(2)
C5 0.026(2) 0.024(2) 0.022(2) 0.001(2) 0.009(2) -0.003(2)
C6 0.025(2) 0.048(3) 0.043(3) 0.005(2) 0.001(2) -0.002(2)
C7 0.031(3) 0.037(3) 0.042(3) 0.009(2) 0.012(2) 0.004(2)
C8 0.038(3) 0.014(2) 0.029(2) -0.000(2) 0.016(2) 0.000(2)
C9 0.035(3) 0.021(2) 0.030(2) -0.000(2) 0.015(2) -0.000(2)
C11 0.071(4) 0.023(2) 0.054(3) 0.002(2) 0.046(3) 0.002(2)
C12 0.040(3) 0.024(2) 0.030(2) 0.001(2) 0.018(2) -0.004(2)
C20 0.050(4) 0.050(4) 0.064(4) 0.014(3) 0.002(3) 0.018(3)
C40 0.058(4) 0.041(3) 0.049(3) -0.014(3) 0.007(3) -0.016(3)
C60 0.060(3) 0.027(2) 0.045(3) 0.007(2) 0.035(3) -0.001(2)
C61 0.078(4) 0.053(4) 0.039(3) 0.006(3) 0.027(3) -0.007(3)
C62 0.048(4) 0.055(4) 0.073(4) 0.017(3) 0.029(3) -0.002(3)
C80 0.044(3) 0.035(3) 0.059(3) 0.009(2) 0.032(3) 0.008(2)
C81 0.065(4) 0.035(3) 0.030(3) -0.010(2) 0.021(3) -0.009(3)
C100 0.054(3) 0.023(2) 0.045(3) 0.011(2) 0.025(3) 0.001(2)
O1 0.045(2) 0.014(1) 0.038(2) 0.001(1) 0.022(2) -0.000(1)

loop_
_atom_site_label
_atom_site_fract_x
_atom_site_fract_y
_atom_site_fract_z
_atom_site_U_iso_or_equiv
_atom_site_occupancy
_atom_site_thermal_displace_type
FE1 0.09326(7) 0.17360(4) 0.27628(4) 0.0235 1.0000 Uani
CL1 0.2046(1) 0.16547(8) 0.15279(9) 0.0365 1.0000 Uani
CL2 -0.0738(2) 0.07897(8) 0.2132(1) 0.0439 1.0000 Uani
CL3 0.2449(1) 0.08950(7) 0.37769(9) 0.0369 1.0000 Uani
N1 -0.0376(4) 0.2649(2) 0.2078(2) 0.0273 1.0000 Uani
N2 -0.1648(5) 0.3709(2) 0.1750(3) 0.0345 1.0000 Uani
N3 0.2203(4) 0.2702(2) 0.3363(3) 0.0257 1.0000 Uani
N4 0.2960(4) 0.3812(2) 0.4045(3) 0.0336 1.0000 Uani
N5 -0.0166(4) 0.1982(2) 0.3885(3) 0.0249 1.0000 Uani
N6 -0.1282(5) 0.1554(2) 0.4923(3) 0.0298 1.0000 Uani
C1 -0.0568(4) 0.3347(3) 0.2391(3) 0.0254 1.0000 Uani
C2 -0.2117(6) 0.3203(4) 0.1010(4) 0.0445 1.0000 Uani
C3 -0.1334(6) 0.2556(4) 0.1223(3) 0.0395 1.0000 Uani
C4 0.0272(5) 0.3688(2) 0.3333(3) 0.0231 1.0000 Uani
C5 0.1813(4) 0.3402(2) 0.3568(3) 0.0230 1.0000 Uani
C6 0.4120(5) 0.3352(3) 0.4108(4) 0.0377 1.0000 Uani
C7 0.3669(5) 0.2665(3) 0.3690(4) 0.0353 1.0000 Uani
C8 -0.0473(5) 0.3486(2) 0.4148(3) 0.0230 1.0000 Uani
C9 -0.0644(5) 0.2614(3) 0.4297(3) 0.0265 1.0000 Uani
C11 -0.1334(6) 0.2344(3) 0.4941(4) 0.0348 1.0000 Uani
C12 -0.0575(5) 0.1358(3) 0.4288(3) 0.0275 1.0000 Uani
C20 -0.2322(7) 0.4482(4) 0.1726(5) 0.0518 1.0000 Uani
C40 0.3144(7) 0.4600(3) 0.4473(4) 0.0459 1.0000 Uani
C60 -0.1907(6) 0.1022(3) 0.5500(4) 0.0340 1.0000 Uani
C61 -0.1334(8) 0.1205(4) 0.6535(4) 0.0495 1.0000 Uani
C62 -0.3522(7) 0.1063(4) 0.5171(5) 0.0517 1.0000 Uani
C80 -0.1958(6) 0.3844(3) 0.3929(4) 0.0382 1.0000 Uani
C81 0.0389(6) 0.3828(3) 0.5099(4) 0.0374 1.0000 Uani
C100 0.0879(6) 0.4859(3) 0.2581(4) 0.0332 1.0000 Uani
O1 0.0245(3) 0.4516(2) 0.3278(2) 0.0258 1.0000 Uani
H21 -0.2896 0.3303 0.0418 0.123(7) 1.0000 Uiso
H31 -0.1447 0.2072 0.0816 0.123(7) 1.0000 Uiso
H61 0.5138 0.3501 0.4418 0.123(7) 1.0000 Uiso
H71 0.4290 0.2207 0.3626 0.123(7) 1.0000 Uiso
H111 -0.1789 0.2670 0.5358 0.123(7) 1.0000 Uiso
H121 -0.0386 0.0802 0.4128 0.123(7) 1.0000 Uiso
H201 -0.3098 0.4552 0.1140 0.123(7) 1.0000 Uiso
H202 -0.2733 0.4550 0.2292 0.123(7) 1.0000 Uiso
H203 -0.1595 0.4908 0.1753 0.123(7) 1.0000 Uiso
H401 0.4172 0.4700 0.4773 0.123(7) 1.0000 Uiso
H402 0.2599 0.4643 0.4973 0.123(7) 1.0000 Uiso
H403 0.2785 0.5003 0.3977 0.123(7) 1.0000 Uiso
H601 -0.1600 0.0469 0.5387 0.123(7) 1.0000 Uiso
H611 -0.1746 0.0842 0.6942 0.123(7) 1.0000 Uiso
H612 -0.1603 0.1753 0.6669 0.123(7) 1.0000 Uiso
H613 -0.0275 0.1159 0.6732 0.123(7) 1.0000 Uiso
H621 -0.3974 0.0706 0.5555 0.123(7) 1.0000 Uiso
H622 -0.3839 0.1615 0.5267 0.123(7) 1.0000 Uiso
H623 -0.3867 0.0930 0.4489 0.123(7) 1.0000 Uiso
H801 -0.2452 0.3723 0.4431 0.123(7) 1.0000 Uiso
H802 -0.1905 0.4426 0.3860 0.123(7) 1.0000 Uiso
H803 -0.2556 0.3634 0.3303 0.123(7) 1.0000 Uiso
H811 -0.0065 0.3701 0.5619 0.123(7) 1.0000 Uiso
H812 0.0479 0.4406 0.5048 0.123(7) 1.0000 Uiso
H813 0.1385 0.3599 0.5262 0.123(7) 1.0000 Uiso
H1001 0.0818 0.5436 0.2594 0.123(7) 1.0000 Uiso
H1002 0.1913 0.4702 0.2714 0.123(7) 1.0000 Uiso
H1003 0.0388 0.4665 0.1933 0.123(7) 1.0000 Uiso

loop_
_atom_type_symbol
_atom_type_scat_dispersion_real
_atom_type_scat_dispersion_imag
_atom_type_scat_Cromer_Mann_a1
_atom_type_scat_Cromer_Mann_b1
_atom_type_scat_Cromer_Mann_a2
_atom_type_scat_Cromer_Mann_b2
_atom_type_scat_Cromer_Mann_a3
_atom_type_scat_Cromer_Mann_b3
_atom_type_scat_Cromer_Mann_a4
_atom_type_scat_Cromer_Mann_b4
_atom_type_scat_Cromer_Mann_c
_atom_type_scat_source
'C   ' 0.0020 0.0020 2.3100 20.8439 1.0200 10.2075 1.5886 0.5687 0.8650 51.6512 0.2156 International_Tables_Vol_IV_Table_2.2B
'H   ' 0.0000 0.0000 0.4930 10.5109 0.3229 26.1257 0.1402 3.1424 0.0408 57.7997 0.0030 International_Tables_Vol_IV_Table_2.2B
'N   ' 0.0040 0.0030 12.2126 0.0057 3.1322 9.8933 2.0125 28.9975 1.1663 0.5826 -11.5290 International_Tables_Vol_IV_Table_2.2B
'O   ' 0.0080 0.0060 3.0485 13.2771 2.2868 5.7011 1.5463 0.3239 0.8670 32.9089 0.2508 International_Tables_Vol_IV_Table_2.2B
'Cl  ' 0.1320 0.1590 11.4604 0.0104 7.1964 1.1662 6.2556 18.5194 1.6455 47.7784 -9.5574 International_Tables_Vol_IV_Table_2.2B
'Fe  ' 0.3010 0.8450 11.7695 4.7611 7.3573 0.3072 3.5222 15.3535 2.3045 76.8805 1.0369 International_Tables_Vol_IV_Table_2.2B

loop_
_geom_angle_atom_site_label_1
_geom_angle_site_symmetry_1
_geom_angle_atom_site_label_2
_geom_angle_site_symmetry_2
_geom_angle_atom_site_label_3
_geom_angle_site_symmetry_3
_geom_angle
_geom_angle_publ_flag
CL1 . FE1 . CL2 . 93.77(5) no
CL1 . FE1 . CL3 . 96.43(5) no
CL2 . FE1 . CL3 . 95.03(6) no
CL1 . FE1 . N1 . 91.1(1) no
CL2 . FE1 . N1 . 93.0(1) no
CL3 . FE1 . N1 . 168.5(1) no
CL1 . FE1 . N3 . 91.8(1) no
CL2 . FE1 . N3 . 171.5(1) no
CL3 . FE1 . N3 . 90.7(1) no
N1 . FE1 . N3 . 80.5(1) no
CL1 . FE1 . N5 . 172.2(1) no
CL2 . FE1 . N5 . 90.4(1) no
CL3 . FE1 . N5 . 89.7(1) no
N1 . FE1 . N5 . 82.1(1) no
N3 . FE1 . N5 . 83.3(1) no
FE1 . N1 . C1 . 129.5(3) no
FE1 . N1 . C3 . 122.6(4) no
C1 . N1 . C3 . 107.5(4) no
C1 . N2 . C2 . 107.3(4) no
C1 . N2 . C20 . 133.2(5) no
C2 . N2 . C20 . 119.5(5) no
FE1 . N3 . C5 . 129.5(3) no
FE1 . N3 . C7 . 123.3(3) no
C5 . N3 . C7 . 107.0(4) no
C5 . N4 . C6 . 107.2(4) no
C5 . N4 . C40 . 133.5(4) no
C6 . N4 . C40 . 119.4(4) no
FE1 . N5 . C9 . 138.8(3) no
FE1 . N5 . C12 . 115.3(3) no
C9 . N5 . C12 . 105.8(3) no
C11 . N6 . C12 . 107.2(4) no
C11 . N6 . C60 . 125.9(4) no
C12 . N6 . C60 . 126.9(4) no
N1 . C1 . N2 . 109.2(4) no
N1 . C1 . C4 . 124.9(4) no
N2 . C1 . C4 . 125.9(4) no
N2 . C2 . C3 . 106.6(4) no
N1 . C3 . C2 . 109.4(5) no
C1 . C4 . C5 . 110.6(3) no
C1 . C4 . C8 . 110.5(3) no
C5 . C4 . C8 . 111.6(3) no
C1 . C4 . O1 . 109.5(4) no
C5 . C4 . O1 . 109.6(3) no
C8 . C4 . O1 . 104.9(3) no
N3 . C5 . N4 . 110.1(4) no
N3 . C5 . C4 . 124.3(4) no
N4 . C5 . C4 . 125.6(4) no
N4 . C6 . C7 . 107.8(4) no
N3 . C7 . C6 . 107.8(4) no
C4 . C8 . C9 . 114.2(3) no
C4 . C8 . C80 . 110.0(4) no
C9 . C8 . C80 . 107.1(4) no
C4 . C8 . C81 . 110.2(4) no
C9 . C8 . C81 . 107.4(4) no
C80 . C8 . C81 . 107.8(4) no
N5 . C9 . C8 . 130.6(4) no
N5 . C9 . C11 . 108.0(4) no
C8 . C9 . C11 . 121.4(4) no
N6 . C11 . C9 . 107.4(4) no
N5 . C12 . N6 . 111.6(4) no
N6 . C60 . C61 . 109.9(5) no
N6 . C60 . C62 . 109.3(4) no
C61 . C60 . C62 . 113.6(5) no
C4 . O1 . C100 . 116.2(3) no

loop_
_geom_bond_atom_site_label_1
_geom_bond_site_symmetry_1
_geom_bond_atom_site_label_2
_geom_bond_site_symmetry_2
_geom_bond_distance
_geom_bond_publ_flag
FE1 . CL1 . 2.330(1) yes
FE1 . CL2 . 2.324(1) yes
FE1 . CL3 . 2.320(1) yes
FE1 . N1 . 2.111(4) yes
FE1 . N3 . 2.127(4) yes
FE1 . N5 . 2.211(4) yes
N1 . C1 . 1.316(6) yes
N1 . C3 . 1.369(6) yes
N2 . C1 . 1.371(6) yes
N2 . C2 . 1.375(7) yes
N2 . C20 . 1.480(7) yes
N3 . C5 . 1.320(5) yes
N3 . C7 . 1.390(6) yes
N4 . C5 . 1.357(6) yes
N4 . C6 . 1.364(7) yes
N4 . C40 . 1.486(7) yes
N5 . C9 . 1.380(5) yes
N5 . C12 . 1.333(5) yes
N6 . C11 . 1.360(6) yes
N6 . C12 . 1.330(6) yes
N6 . C60 . 1.475(5) yes
C1 . C4 . 1.532(6) yes
C2 . C3 . 1.342(8) yes
C4 . C5 . 1.535(6) yes
C4 . C8 . 1.580(6) yes
C4 . O1 . 1.427(5) yes
C6 . C7 . 1.351(8) yes
C8 . C9 . 1.530(6) yes
C8 . C80 . 1.531(7) yes
C8 . C81 . 1.549(7) yes
C9 . C11 . 1.368(6) yes
C60 . C61 . 1.510(8) yes
C60 . C62 . 1.527(9) yes
C100 . O1 . 1.443(5) yes
